data_4080589
loop_
_publ_author_name
'Ng, Kim Hong'
'Li, Yongxin'
'Ganguly, Rakesh'
'Mathey, Francois'

_publ_section_title
;
 The Original Reactivity of a Phosphole-Substituted Fischer Carbene
 Complex
;
_journal_issue 8
_journal_name_full Organometallics
_journal_page_first 2287
_journal_paper_doi 10.1021/om400109h
_journal_volume 32
_journal_year 2013
_chemical_formula_moiety 'C19 H15 O7 P W'
_chemical_formula_sum 'C19 H15 O7 P W'
_chemical_formula_weight 570.13
_chemical_name_systematic
; 
 ? 
;
_space_group_IT_number 14
_symmetry_cell_setting monoclinic
_symmetry_space_group_name_Hall '-P 2ybc'
_symmetry_space_group_name_H-M 'P 1 21/c 1'
_atom_sites_solution_hydrogens geom
_atom_sites_solution_primary direct
_atom_sites_solution_secondary difmap
_audit_creation_method SHELXL-97
_cell_angle_alpha 90.00
_cell_angle_beta 105.103(2)
_cell_angle_gamma 90.00
_cell_formula_units_Z 4
_cell_length_a 12.8473(10)
_cell_length_b 10.3999(9)
_cell_length_c 15.6057(13)
_cell_measurement_reflns_used 9982
_cell_measurement_temperature 103(2)
_cell_measurement_theta_max 31.04
_cell_measurement_theta_min 2.38
_cell_volume 2013.1(3)
_computing_cell_refinement 'Bruker SAINT'
_computing_data_collection 'Bruker APEX2'
_computing_data_reduction 'Bruker SAINT'
_computing_molecular_graphics 'Bruker SHELXTL'
_computing_publication_material 'Bruker SHELXTL'
_computing_structure_refinement 'SHELXL-97 (Sheldrick, 2008)'
_computing_structure_solution 'SHELXS-97 (Sheldrick, 2008)'
_diffrn_ambient_temperature 103(2)
_diffrn_measured_fraction_theta_full 0.991
_diffrn_measured_fraction_theta_max 0.991
_diffrn_measurement_device_type 'Bruker APEX-II CCD'
_diffrn_measurement_method '\f and \w scans'
_diffrn_radiation_monochromator graphite
_diffrn_radiation_source 'fine-focus sealed tube'
_diffrn_radiation_type MoK\a
_diffrn_radiation_wavelength 0.71073
_diffrn_reflns_av_R_equivalents 0.0488
_diffrn_reflns_av_sigmaI/netI 0.0411
_diffrn_reflns_limit_h_max 18
_diffrn_reflns_limit_h_min -18
_diffrn_reflns_limit_k_max 11
_diffrn_reflns_limit_k_min -15
_diffrn_reflns_limit_l_max 22
_diffrn_reflns_limit_l_min -22
_diffrn_reflns_number 27358
_diffrn_reflns_theta_full 31.15
_diffrn_reflns_theta_max 31.15
_diffrn_reflns_theta_min 1.64
_exptl_absorpt_coefficient_mu 5.855
_exptl_absorpt_correction_T_max 0.2559
_exptl_absorpt_correction_T_min 0.2144
_exptl_absorpt_correction_type multi-scan
_exptl_absorpt_process_details sadabs
_exptl_crystal_colour orange
_exptl_crystal_density_diffrn 1.881
_exptl_crystal_density_method 'not measured'
_exptl_crystal_description block
_exptl_crystal_F_000 1096
_exptl_crystal_size_max 0.38
_exptl_crystal_size_mid 0.36
_exptl_crystal_size_min 0.32
_refine_diff_density_max 1.634
_refine_diff_density_min -2.050
_refine_diff_density_rms 0.176
_refine_ls_extinction_method none
_refine_ls_goodness_of_fit_ref 1.080
_refine_ls_hydrogen_treatment constr
_refine_ls_matrix_type full
_refine_ls_number_parameters 256
_refine_ls_number_reflns 6450
_refine_ls_number_restraints 0
_refine_ls_restrained_S_all 1.080
_refine_ls_R_factor_all 0.0313
_refine_ls_R_factor_gt 0.0257
_refine_ls_shift/su_max 0.001
_refine_ls_shift/su_mean 0.000
_refine_ls_structure_factor_coef Fsqd
_refine_ls_weighting_details 'calc w=1/[\s^2^(Fo^2^)+(0.0213P)^2^+1.5826P] where P=(Fo^2^+2Fc^2^)/3'
_refine_ls_weighting_scheme calc
_refine_ls_wR_factor_gt 0.0601
_refine_ls_wR_factor_ref 0.0619
_reflns_number_gt 5669
_reflns_number_total 6450
_reflns_threshold_expression >2sigma(I)
_cod_data_source_file om400109h_si_002.cif
_cod_data_source_block mat142
_cod_depositor_comments
;
The following automatic conversions were performed:

'_symmetry_cell_setting' value 'Monoclinic' changed to 'monoclinic'
according to /home/saulius/struct/CIF-dictionaries/cif_core.dic
dictionary named 'cif_core.dic' version 2.4.2 from 2011-04-26.

Automatic conversion script
Id: cif_fix_values 1891 2012-01-12 08:04:46Z andrius 
;
_cod_original_sg_symbol_H-M P2(1)/c
_cod_database_code 4080589

loop_
_symmetry_equiv_pos_as_xyz
'x, y, z'
'-x, y+1/2, -z+1/2'
'-x, -y, -z'
'x, -y-1/2, z-1/2'

loop_
_atom_site_label
_atom_site_type_symbol
_atom_site_fract_x
_atom_site_fract_y
_atom_site_fract_z
_atom_site_U_iso_or_equiv
_atom_site_adp_type
_atom_site_occupancy
_atom_site_symmetry_multiplicity
_atom_site_calc_flag
_atom_site_refinement_flags
W1 W 0.252238(8) 0.445455(11) 0.152031(7) 0.01108(4) Uani 1 1 d .
C1 C 0.2247(2) 0.4896(3) 0.26939(19) 0.0159(5) Uani 1 1 d .
C2 C 0.4124(3) 0.4839(3) 0.20292(19) 0.0189(6) Uani 1 1 d .
C3 C 0.2723(2) 0.2578(3) 0.18991(18) 0.0157(6) Uani 1 1 d .
C4 C 0.0927(2) 0.4037(3) 0.09880(19) 0.0170(6) Uani 1 1 d .
C5 C 0.2215(3) 0.6317(3) 0.1107(2) 0.0194(6) Uani 1 1 d .
C6 C 0.2972(2) 0.5300(3) -0.06373(18) 0.0137(5) Uani 1 1 d .
H6 H 0.3511 0.5948 -0.0494 0.016 Uiso 1 1 calc R
C7 C 0.2163(2) 0.5285(3) -0.13849(18) 0.0139(5) Uani 1 1 d .
C8 C 0.1954(3) 0.6322(3) -0.2080(2) 0.0252(7) Uani 1 1 d .
H8A H 0.2515 0.6982 -0.1917 0.038 Uiso 1 1 calc R
H8B H 0.1248 0.6712 -0.2122 0.038 Uiso 1 1 calc R
H8C H 0.1961 0.5948 -0.2655 0.038 Uiso 1 1 calc R
C9 C 0.1458(2) 0.4130(3) -0.14733(18) 0.0134(5) Uani 1 1 d .
C10 C 0.0507(2) 0.3970(3) -0.2256(2) 0.0220(6) Uani 1 1 d .
H10A H 0.0749 0.3646 -0.2761 0.033 Uiso 1 1 calc R
H10B H 0.0150 0.4802 -0.2410 0.033 Uiso 1 1 calc R
H10C H 0.0000 0.3358 -0.2109 0.033 Uiso 1 1 calc R
C11 C 0.1778(2) 0.3297(3) -0.07915(17) 0.0116(5) Uani 1 1 d .
C12 C 0.1253(2) 0.2075(3) -0.06668(18) 0.0139(5) Uani 1 1 d .
C13 C 0.1453(3) 0.0240(3) 0.0280(2) 0.0218(6) Uani 1 1 d .
H13A H 0.0813 0.0397 0.0496 0.033 Uiso 1 1 calc R
H13B H 0.2008 -0.0184 0.0745 0.033 Uiso 1 1 calc R
H13C H 0.1260 -0.0313 -0.0246 0.033 Uiso 1 1 calc R
C14 C 0.4075(2) 0.2960(3) 0.00143(18) 0.0135(5) Uani 1 1 d .
C15 C 0.4399(2) 0.2878(3) -0.07709(19) 0.0188(6) Uani 1 1 d .
H15 H 0.4020 0.3348 -0.1279 0.023 Uiso 1 1 calc R
C16 C 0.5267(2) 0.2120(3) -0.0815(2) 0.0221(6) Uani 1 1 d .
H16 H 0.5488 0.2080 -0.1350 0.027 Uiso 1 1 calc R
C17 C 0.5819(2) 0.1414(3) -0.0078(2) 0.0235(7) Uani 1 1 d .
H17 H 0.6408 0.0882 -0.0112 0.028 Uiso 1 1 calc R
C18 C 0.5508(2) 0.1491(3) 0.0703(2) 0.0241(7) Uani 1 1 d .
H18 H 0.5886 0.1014 0.1207 0.029 Uiso 1 1 calc R
C19 C 0.4639(2) 0.2269(3) 0.0755(2) 0.0187(6) Uani 1 1 d .
H19 H 0.4433 0.2327 0.1296 0.022 Uiso 1 1 calc R
O1 O 0.21099(19) 0.5136(3) 0.33741(15) 0.0256(5) Uani 1 1 d .
O2 O 0.50173(19) 0.5046(3) 0.23267(17) 0.0322(6) Uani 1 1 d .
O3 O 0.28044(18) 0.1529(2) 0.21197(14) 0.0212(4) Uani 1 1 d .
O4 O 0.00415(18) 0.3789(3) 0.06948(17) 0.0287(5) Uani 1 1 d .
O5 O 0.2035(2) 0.7362(2) 0.08794(17) 0.0310(6) Uani 1 1 d .
O6 O 0.04049(16) 0.1659(2) -0.11146(15) 0.0220(5) Uani 1 1 d .
O7 O 0.18643(16) 0.1453(2) 0.00501(13) 0.0158(4) Uani 1 1 d .
P1 P 0.29041(5) 0.39409(7) 0.00538(4) 0.01045(13) Uani 1 1 d .

loop_
_atom_site_aniso_label
_atom_site_aniso_U_11
_atom_site_aniso_U_22
_atom_site_aniso_U_33
_atom_site_aniso_U_23
_atom_site_aniso_U_13
_atom_site_aniso_U_12
W1 0.01266(6) 0.01124(6) 0.00963(5) 0.00007(4) 0.00346(4) -0.00139(4)
C1 0.0146(12) 0.0183(15) 0.0149(12) -0.0011(11) 0.0043(10) -0.0045(12)
C2 0.0229(14) 0.0196(15) 0.0148(12) 0.0012(11) 0.0061(11) -0.0059(13)
C3 0.0133(12) 0.0223(16) 0.0115(12) 0.0014(11) 0.0030(9) -0.0015(11)
C4 0.0202(13) 0.0162(14) 0.0157(13) 0.0001(11) 0.0066(11) 0.0008(12)
C5 0.0236(14) 0.0179(16) 0.0178(13) -0.0067(11) 0.0075(11) -0.0013(12)
C6 0.0174(12) 0.0110(13) 0.0140(12) 0.0008(10) 0.0064(10) -0.0015(11)
C7 0.0201(13) 0.0103(13) 0.0123(11) 0.0020(10) 0.0062(10) 0.0017(11)
C8 0.0351(17) 0.0188(16) 0.0202(14) 0.0079(12) 0.0043(13) 0.0037(14)
C9 0.0124(11) 0.0162(14) 0.0114(11) -0.0018(10) 0.0025(9) 0.0032(11)
C10 0.0185(13) 0.0287(18) 0.0155(13) 0.0024(12) -0.0014(11) 0.0023(13)
C11 0.0099(10) 0.0121(13) 0.0127(11) -0.0018(10) 0.0030(9) 0.0014(10)
C12 0.0147(12) 0.0130(14) 0.0156(12) -0.0023(10) 0.0066(10) 0.0024(11)
C13 0.0293(16) 0.0136(15) 0.0253(15) 0.0015(12) 0.0119(13) -0.0057(13)
C14 0.0127(11) 0.0129(14) 0.0147(12) -0.0006(10) 0.0033(9) -0.0005(10)
C15 0.0172(13) 0.0221(16) 0.0162(13) -0.0032(11) 0.0025(10) -0.0008(12)
C16 0.0190(13) 0.0279(18) 0.0215(14) -0.0072(13) 0.0090(11) -0.0018(13)
C17 0.0160(13) 0.0173(16) 0.0396(18) -0.0044(13) 0.0113(13) 0.0011(12)
C18 0.0174(13) 0.0211(17) 0.0360(17) 0.0124(14) 0.0108(12) 0.0071(13)
C19 0.0169(13) 0.0206(15) 0.0200(14) 0.0072(12) 0.0070(11) 0.0030(12)
O1 0.0247(11) 0.0355(14) 0.0193(11) -0.0063(10) 0.0104(9) -0.0091(11)
O2 0.0206(11) 0.0442(16) 0.0293(13) 0.0026(12) 0.0019(10) -0.0128(12)
O3 0.0250(11) 0.0188(12) 0.0191(10) 0.0053(9) 0.0046(8) 0.0000(10)
O4 0.0173(10) 0.0363(15) 0.0322(13) -0.0043(11) 0.0056(9) -0.0019(10)
O5 0.0436(15) 0.0155(12) 0.0384(14) 0.0025(10) 0.0188(12) 0.0027(11)
O6 0.0156(9) 0.0192(11) 0.0287(11) -0.0031(9) 0.0013(8) -0.0047(9)
O7 0.0191(9) 0.0113(10) 0.0170(9) 0.0016(8) 0.0046(8) -0.0043(8)
P1 0.0114(3) 0.0100(3) 0.0098(3) 0.0006(2) 0.0026(2) -0.0005(3)

loop_
_atom_type_symbol
_atom_type_description
_atom_type_scat_dispersion_real
_atom_type_scat_dispersion_imag
_atom_type_scat_source
C C 0.0033 0.0016 'International Tables Vol C Tables 4.2.6.8 and 6.1.1.4'
H H 0.0000 0.0000 'International Tables Vol C Tables 4.2.6.8 and 6.1.1.4'
O O 0.0106 0.0060 'International Tables Vol C Tables 4.2.6.8 and 6.1.1.4'
P P 0.1023 0.0942 'International Tables Vol C Tables 4.2.6.8 and 6.1.1.4'
W W -0.8490 6.8722 'International Tables Vol C Tables 4.2.6.8 and 6.1.1.4'

loop_
_geom_angle_atom_site_label_1
_geom_angle_atom_site_label_2
_geom_angle_atom_site_label_3
_geom_angle
C1 W1 C3 89.64(12)
C1 W1 C2 89.97(12)
C3 W1 C2 92.07(12)
C1 W1 C5 90.33(12)
C3 W1 C5 176.25(11)
C2 W1 C5 91.68(13)
C1 W1 C4 91.32(11)
C3 W1 C4 87.26(12)
C2 W1 C4 178.54(12)
C5 W1 C4 88.99(12)
C1 W1 P1 178.59(9)
C3 W1 P1 91.18(8)
C2 W1 P1 88.85(9)
C5 W1 P1 88.93(8)
C4 W1 P1 89.86(8)
O1 C1 W1 178.5(3)
O2 C2 W1 178.9(3)
O3 C3 W1 177.7(3)
O4 C4 W1 179.1(3)
O5 C5 W1 179.3(3)
C7 C6 P1 111.4(2)
C7 C6 H6 124.3
P1 C6 H6 124.3
C6 C7 C9 113.8(2)
C6 C7 C8 124.7(3)
C9 C7 C8 121.5(3)
C7 C8 H8A 109.5
C7 C8 H8B 109.5
H8A C8 H8B 109.5
C7 C8 H8C 109.5
H8A C8 H8C 109.5
H8B C8 H8C 109.5
C11 C9 C7 113.1(2)
C11 C9 C10 126.1(3)
C7 C9 C10 120.9(3)
C9 C10 H10A 109.5
C9 C10 H10B 109.5
H10A C10 H10B 109.5
C9 C10 H10C 109.5
H10A C10 H10C 109.5
H10B C10 H10C 109.5
C9 C11 C12 126.9(2)
C9 C11 P1 110.9(2)
C12 C11 P1 121.9(2)
O6 C12 O7 123.2(3)
O6 C12 C11 127.3(3)
O7 C12 C11 109.5(2)
O7 C13 H13A 109.5
O7 C13 H13B 109.5
H13A C13 H13B 109.5
O7 C13 H13C 109.5
H13A C13 H13C 109.5
H13B C13 H13C 109.5
C19 C14 C15 119.2(3)
C19 C14 P1 120.9(2)
C15 C14 P1 119.9(2)
C16 C15 C14 120.5(3)
C16 C15 H15 119.7
C14 C15 H15 119.7
C15 C16 C17 120.2(3)
C15 C16 H16 119.9
C17 C16 H16 119.9
C18 C17 C16 119.8(3)
C18 C17 H17 120.1
C16 C17 H17 120.1
C17 C18 C19 120.3(3)
C17 C18 H18 119.8
C19 C18 H18 119.8
C14 C19 C18 120.0(3)
C14 C19 H19 120.0
C18 C19 H19 120.0
C12 O7 C13 116.8(2)
C6 P1 C11 90.48(13)
C6 P1 C14 104.45(13)
C11 P1 C14 106.05(12)
C6 P1 W1 115.50(10)
C11 P1 W1 115.58(9)
C14 P1 W1 120.30(9)

loop_
_geom_bond_atom_site_label_1
_geom_bond_atom_site_label_2
_geom_bond_distance
W1 C1 2.007(3)
W1 C3 2.036(3)
W1 C2 2.043(3)
W1 C5 2.047(3)
W1 C4 2.047(3)
W1 P1 2.5196(7)
C1 O1 1.148(3)
C2 O2 1.141(4)
C3 O3 1.141(4)
C4 O4 1.140(4)
C5 O5 1.148(4)
C6 C7 1.346(4)
C6 P1 1.794(3)
C6 H6 0.9500
C7 C9 1.489(4)
C7 C8 1.503(4)
C8 H8A 0.9800
C8 H8B 0.9800
C8 H8C 0.9800
C9 C11 1.351(4)
C9 C10 1.494(4)
C10 H10A 0.9800
C10 H10B 0.9800
C10 H10C 0.9800
C11 C12 1.475(4)
C11 P1 1.813(3)
C12 O6 1.211(3)
C12 O7 1.353(3)
C13 O7 1.448(4)
C13 H13A 0.9800
C13 H13B 0.9800
C13 H13C 0.9800
C14 C19 1.393(4)
C14 C15 1.396(4)
C14 P1 1.832(3)
C15 C16 1.383(4)
C15 H15 0.9500
C16 C17 1.394(5)
C16 H16 0.9500
C17 C18 1.380(5)
C17 H17 0.9500
C18 C19 1.399(4)
C18 H18 0.9500
C19 H19 0.9500
